data_1550961
loop_
_publ_author_name
'Cuadros, Sara'
'Horwitz, Matthew'
'Schweitzer-Chaput, Bertrand'
'Melchiorre, Paolo'

_publ_section_title
;
 A visible-light mediated three-component radical process using
 dithiocarbamate anion catalysis
;
_journal_name_full 'Chemical Science'
_journal_paper_doi 10.1039/C9SC00833K
_journal_year 2019
_chemical_formula_sum 'C19 H17 N3 O4'
_chemical_formula_weight 351.35
_space_group_IT_number 61
_space_group_name_Hall '-P 2ac 2ab'
_symmetry_cell_setting orthorhombic
_symmetry_space_group_name_Hall '-P 2ac 2ab'
_symmetry_space_group_name_H-M 'P b c a'
_atom_sites_solution_hydrogens geom
_audit_creation_method SHELXL-2018/3
_audit_update_record
;
2019-01-29 deposited with the CCDC.    2019-04-29 downloaded from the CCDC.
;
_cell_angle_alpha 90
_cell_angle_beta 90
_cell_angle_gamma 90
_cell_formula_units_Z 8
_cell_length_a 10.5086(4)
_cell_length_b 12.0160(4)
_cell_length_c 27.2839(11)
_cell_measurement_reflns_used 8964
_cell_measurement_temperature 100(2)
_cell_measurement_theta_max 26.19
_cell_measurement_theta_min 2.45
_cell_volume 3445.2(2)
_computing_cell_refinement 'Bruker APEX2 v2014.9-0'
_computing_data_collection 'Bruker APEX2 v2014.9-0'
_computing_data_reduction 'Bruker SAINT V7.60A'
_computing_molecular_graphics 'Bruker SHELXTL'
_computing_publication_material 'Bruker SHELXTL'
_computing_structure_refinement 'SHELXL-2014 (Sheldrick, 2014)'
_computing_structure_solution Sir2011
_diffrn_ambient_temperature 100(2)
_diffrn_detector_area_resol_mean 512
_diffrn_detector_type '4K CCD area detector APEX II'
_diffrn_measured_fraction_theta_full 0.996
_diffrn_measured_fraction_theta_max 0.990
_diffrn_measurement_device_type 'APEX DUO Kappa 4-axis goniometer'
_diffrn_measurement_method
;
 Fullsphere data collection, phi and omega scans
;
_diffrn_measurement_specimen_support 'magnetic support with MicroMount'
_diffrn_radiation_monochromator 'Quazar MX Multilayer Optics'
_diffrn_radiation_type MoK\a
_diffrn_radiation_wavelength 0.71073
_diffrn_reflns_av_R_equivalents 0.0358
_diffrn_reflns_av_unetI/netI 0.0239
_diffrn_reflns_Laue_measured_fraction_full 0.996
_diffrn_reflns_Laue_measured_fraction_max 0.990
_diffrn_reflns_limit_h_max 13
_diffrn_reflns_limit_h_min -8
_diffrn_reflns_limit_k_max 13
_diffrn_reflns_limit_k_min -15
_diffrn_reflns_limit_l_max 35
_diffrn_reflns_limit_l_min -35
_diffrn_reflns_number 27430
_diffrn_reflns_point_group_measured_fraction_full 0.996
_diffrn_reflns_point_group_measured_fraction_max 0.990
_diffrn_reflns_theta_full 25.242
_diffrn_reflns_theta_max 27.116
_diffrn_reflns_theta_min 2.446
_diffrn_source 'Microfocus source E025 IuS'
_diffrn_source_current 0.6
_diffrn_source_power 50
_diffrn_source_size '0.2 mm x 0.2 mm fine focus'
_diffrn_source_type 'Bruker APEX DUO'
_exptl_absorpt_coefficient_mu 0.097
_exptl_absorpt_correction_T_max 0.990
_exptl_absorpt_correction_T_min 0.898
_exptl_absorpt_correction_type multi-scan
_exptl_absorpt_process_details
; 
 SADABS Version 2008/1 Bruker-Nonius
 Blessing, Acta Cryst. (1995) A51 33-38
;
_exptl_crystal_colour yellow
_exptl_crystal_density_diffrn 1.355
_exptl_crystal_description block
_exptl_crystal_F_000 1472
_exptl_crystal_size_max 0.20
_exptl_crystal_size_mid 0.10
_exptl_crystal_size_min 0.10
_refine_diff_density_max 0.179
_refine_diff_density_min -0.205
_refine_diff_density_rms 0.040
_refine_ls_extinction_method none
_refine_ls_goodness_of_fit_ref 1.078
_refine_ls_hydrogen_treatment constr
_refine_ls_matrix_type full
_refine_ls_number_parameters 365
_refine_ls_number_reflns 3774
_refine_ls_number_restraints 461
_refine_ls_restrained_S_all 1.047
_refine_ls_R_factor_all 0.0564
_refine_ls_R_factor_gt 0.0422
_refine_ls_shift/su_max 0.001
_refine_ls_shift/su_mean 0.000
_refine_ls_structure_factor_coef Fsqd
_refine_ls_weighting_details 'w=1/[\s^2^(Fo^2^)+(0.0496P)^2^+1.2581P] where P=(Fo^2^+2Fc^2^)/3'
_refine_ls_weighting_scheme calc
_refine_ls_wR_factor_gt 0.1126
_refine_ls_wR_factor_ref 0.1208
_reflns_Friedel_coverage 0.000
_reflns_number_gt 2954
_reflns_number_total 3774
_reflns_threshold_expression 'I > 2\s(I)'
_cod_data_source_file c9sc00833k2.cif
_cod_data_source_block mo_MAH317_0m
_cod_depositor_comments
;
The following automatic conversions were performed:

'_symmetry_cell_setting' value 'Orthorhombic' changed to
'orthorhombic' according to
/home/data/users/saulius/crontab/automatic-downloads/rss-feeds/RSC/lib/dictionaries/cif_core.dic
dictionary named 'cif_core.dic' version 2.4.2 from 2011-04-26.

'_exptl_absorpt_correction_type' value 'Multi-scan' changed to
'multi-scan' according to
/home/data/users/saulius/crontab/automatic-downloads/rss-feeds/RSC/lib/dictionaries/cif_core.dic
dictionary named 'cif_core.dic' version 2.4.2 from 2011-04-26.

Automatic conversion script
Id: cif_fix_values 4973 2017-02-22 13:04:09Z antanas 
;
_cod_original_sg_symbol_H-M Pbca
_cod_database_code 1550961
_shelx_shelxl_version_number 2018/3
_shelx_space_group_comment
;
The symmetry employed for this shelxl refinement is uniquely defined
by the following loop, which should always be used as a source of
symmetry information in preference to the above space-group names.
They are only intended as comments.
;
_shelx_estimated_absorpt_t_min 0.981
_shelx_estimated_absorpt_t_max 0.990

loop_
_space_group_symop_operation_xyz
'x, y, z'
'-x+1/2, -y, z+1/2'
'-x, y+1/2, -z+1/2'
'x+1/2, -y+1/2, -z'
'-x, -y, -z'
'x-1/2, y, -z-1/2'
'x, -y-1/2, z-1/2'
'-x-1/2, y-1/2, z'

loop_
_atom_site_label
_atom_site_type_symbol
_atom_site_fract_x
_atom_site_fract_y
_atom_site_fract_z
_atom_site_U_iso_or_equiv
_atom_site_adp_type
_atom_site_occupancy
_atom_site_site_symmetry_order
_atom_site_calc_flag
_atom_site_refinement_flags_posn
_atom_site_refinement_flags_adp
_atom_site_refinement_flags_occupancy
_atom_site_disorder_assembly
_atom_site_disorder_group
O1 O 0.15062(12) 0.58854(11) 0.08966(5) 0.0536(3) Uani 1 1 d . . . . .
O2 O 0.04203(12) 0.23971(11) 0.03881(5) 0.0568(4) Uani 1 1 d . . . . .
N1 N 0.12769(12) 0.40641(12) 0.06504(5) 0.0398(3) Uani 1 1 d . . . . .
C1 C 0.08428(16) 0.51351(14) 0.07508(5) 0.0390(4) Uani 1 1 d . . . . .
C2 C -0.05380(15) 0.51328(14) 0.06395(5) 0.0381(4) Uani 1 1 d . . . . .
C3 C -0.14297(17) 0.59725(16) 0.06717(7) 0.0481(4) Uani 1 1 d . . . . .
H3 H -0.120558 0.669734 0.078075 0.058 Uiso 1 1 calc R U . . .
C4 C -0.26740(18) 0.57107(17) 0.05372(7) 0.0542(5) Uani 1 1 d . . . . .
H4 H -0.331274 0.626877 0.055459 0.065 Uiso 1 1 calc R U . . .
C5 C -0.29958(17) 0.46577(17) 0.03795(7) 0.0555(5) Uani 1 1 d . . . . .
H5 H -0.385314 0.450369 0.029236 0.067 Uiso 1 1 calc R U . . .
C6 C -0.20976(17) 0.38218(16) 0.03455(7) 0.0491(4) Uani 1 1 d . . . . .
H6 H -0.231959 0.309932 0.023290 0.059 Uiso 1 1 calc R U . . .
C7 C -0.08655(16) 0.40750(14) 0.04812(6) 0.0395(4) Uani 1 1 d . . . . .
C8 C 0.02985(16) 0.33704(15) 0.04911(6) 0.0408(4) Uani 1 1 d . . . . .
C9 C 0.25705(16) 0.36952(16) 0.07577(6) 0.0449(4) Uani 1 1 d D . . . .
H9A H 0.317576 0.429029 0.066470 0.054 Uiso 1 1 calc R U . A 1
H9AB H 0.276668 0.303099 0.055673 0.054 Uiso 1 1 calc R U . A 1
C10 C 0.2756(6) 0.3410(7) 0.1299(2) 0.0372(17) Uani 0.6 1 d D U P B 1
H10 H 0.259383 0.411516 0.148349 0.045 Uiso 0.6 1 calc R U P B 1
C11 C 0.4091(5) 0.3056(9) 0.1436(4) 0.0384(16) Uani 0.6 1 d D U P B 1
C12 C 0.2773(6) 0.1930(9) 0.1895(5) 0.0351(16) Uani 0.6 1 d D U P B 1
C13 C 0.1902(5) 0.2530(5) 0.1537(3) 0.0346(14) Uani 0.6 1 d D U P B 1
H13 H 0.166688 0.198443 0.127512 0.042 Uiso 0.6 1 calc R U P B 1
C14 C 0.0683(5) 0.2965(5) 0.1752(4) 0.0398(15) Uani 0.6 1 d D U P B 1
C15 C 0.0407(5) 0.3968(5) 0.1964(3) 0.0488(14) Uani 0.6 1 d D U P B 1
H15 H 0.098301 0.456689 0.201318 0.059 Uiso 0.6 1 calc R U P B 1
C16 C -0.0897(5) 0.3947(5) 0.2096(2) 0.0594(14) Uani 0.6 1 d D U P B 1
H16 H -0.135818 0.453054 0.224950 0.071 Uiso 0.6 1 calc R U P B 1
C17 C -0.1360(5) 0.2948(5) 0.1963(3) 0.0589(15) Uani 0.6 1 d D U P B 1
H17 H -0.221352 0.270845 0.200750 0.071 Uiso 0.6 1 calc R U P B 1
C18 C -0.0490(9) 0.1164(6) 0.1619(5) 0.065(2) Uani 0.6 1 d D U P B 1
H18A H -0.134382 0.088354 0.169465 0.097 Uiso 0.6 1 calc R U P B 1
H18B H 0.014267 0.073756 0.180470 0.097 Uiso 0.6 1 calc R U P B 1
H18C H -0.032506 0.108242 0.126756 0.097 Uiso 0.6 1 calc R U P B 1
C21 C 0.5123(7) 0.1857(10) 0.2062(4) 0.049(2) Uani 0.6 1 d D U P B 1
H21A H 0.484990 0.142419 0.234805 0.074 Uiso 0.6 1 calc R U P B 1
H21B H 0.564659 0.248525 0.217053 0.074 Uiso 0.6 1 calc R U P B 1
H21C H 0.562168 0.138098 0.184277 0.074 Uiso 0.6 1 calc R U P B 1
O3 O 0.5085(7) 0.3484(13) 0.1301(5) 0.059(3) Uani 0.6 1 d D U P B 1
O4 O 0.2482(11) 0.1221(15) 0.2188(7) 0.0490(18) Uani 0.6 1 d D U P B 1
N2 N 0.4007(6) 0.2274(9) 0.1803(4) 0.0388(15) Uani 0.6 1 d D U P B 1
N3 N -0.0408(5) 0.2329(5) 0.1754(4) 0.0456(12) Uani 0.6 1 d D U P B 1
C10' C 0.2717(8) 0.3579(10) 0.1312(3) 0.031(2) Uani 0.4 1 d D U P B 2
H10' H 0.246363 0.427485 0.148826 0.037 Uiso 0.4 1 calc R U P B 2
C11' C 0.4070(7) 0.3239(14) 0.1430(6) 0.038(2) Uani 0.4 1 d D U P B 2
C12' C 0.2810(9) 0.1965(15) 0.1833(8) 0.037(3) Uani 0.4 1 d D U P B 2
C13' C 0.1932(6) 0.2575(8) 0.1479(4) 0.035(2) Uani 0.4 1 d D U P B 2
H13' H 0.179733 0.208358 0.118737 0.043 Uiso 0.4 1 calc R U P B 2
C14' C 0.0645(7) 0.2851(8) 0.1688(6) 0.041(2) Uani 0.4 1 d D U P B 2
C15' C 0.0181(7) 0.3852(7) 0.1847(4) 0.051(2) Uani 0.4 1 d D U P B 2
H15' H 0.064574 0.452630 0.187837 0.061 Uiso 0.4 1 calc R U P B 2
C16' C -0.1125(7) 0.3693(7) 0.1956(4) 0.062(2) Uani 0.4 1 d D U P B 2
H16' H -0.169982 0.424096 0.207427 0.075 Uiso 0.4 1 calc R U P B 2
C17' C -0.1400(7) 0.2619(8) 0.1862(5) 0.061(2) Uani 0.4 1 d D U P B 2
H17' H -0.220891 0.228141 0.190601 0.073 Uiso 0.4 1 calc R U P B 2
C18' C -0.0248(12) 0.0920(8) 0.1565(7) 0.056(2) Uani 0.4 1 d D U P B 2
H18D H -0.110603 0.062104 0.151466 0.084 Uiso 0.4 1 calc R U P B 2
H18E H 0.016872 0.051433 0.183210 0.084 Uiso 0.4 1 calc R U P B 2
H18F H 0.024846 0.083454 0.126358 0.084 Uiso 0.4 1 calc R U P B 2
C21' C 0.5154(12) 0.1928(17) 0.1999(7) 0.054(4) Uani 0.4 1 d D U P B 2
H21D H 0.492924 0.122759 0.216166 0.081 Uiso 0.4 1 calc R U P B 2
H21E H 0.551787 0.244290 0.224018 0.081 Uiso 0.4 1 calc R U P B 2
H21F H 0.577981 0.178242 0.174093 0.081 Uiso 0.4 1 calc R U P B 2
O3' O 0.5033(9) 0.3488(18) 0.1207(8) 0.049(2) Uani 0.4 1 d D U P B 2
O4' O 0.2535(17) 0.122(2) 0.2111(10) 0.049(4) Uani 0.4 1 d D U P B 2
N2' N 0.4014(8) 0.2422(14) 0.1784(7) 0.038(2) Uani 0.4 1 d D U P B 2
N3' N -0.0332(8) 0.2089(7) 0.1691(7) 0.050(2) Uani 0.4 1 d D U P B 2

loop_
_atom_site_aniso_label
_atom_site_aniso_U_11
_atom_site_aniso_U_22
_atom_site_aniso_U_33
_atom_site_aniso_U_23
_atom_site_aniso_U_13
_atom_site_aniso_U_12
O1 0.0520(7) 0.0510(7) 0.0576(8) -0.0052(6) -0.0065(6) -0.0105(6)
O2 0.0574(8) 0.0418(7) 0.0712(9) -0.0088(6) 0.0000(6) 0.0013(6)
N1 0.0364(7) 0.0446(8) 0.0384(7) 0.0015(6) 0.0012(5) -0.0001(6)
C1 0.0428(9) 0.0425(9) 0.0319(8) 0.0023(7) 0.0011(6) -0.0029(7)
C2 0.0408(8) 0.0422(9) 0.0313(7) 0.0032(6) 0.0030(6) -0.0018(7)
C3 0.0524(10) 0.0457(10) 0.0463(9) 0.0035(8) 0.0042(8) 0.0059(8)
C4 0.0450(10) 0.0607(12) 0.0568(11) 0.0139(9) 0.0076(8) 0.0123(9)
C5 0.0355(9) 0.0705(13) 0.0603(11) 0.0185(10) 0.0010(8) -0.0033(9)
C6 0.0433(9) 0.0511(10) 0.0529(10) 0.0057(8) -0.0016(8) -0.0086(8)
C7 0.0408(8) 0.0423(9) 0.0356(8) 0.0038(7) 0.0028(6) -0.0028(7)
C8 0.0421(9) 0.0429(10) 0.0374(8) 0.0002(7) 0.0029(7) -0.0018(7)
C9 0.0359(8) 0.0573(11) 0.0413(9) 0.0045(8) 0.0064(7) 0.0026(8)
C10 0.037(3) 0.036(3) 0.038(2) -0.0035(17) 0.0075(19) 0.0013(18)
C11 0.030(2) 0.037(3) 0.048(3) -0.009(2) 0.0008(19) -0.0034(17)
C12 0.030(2) 0.041(3) 0.034(4) -0.004(2) 0.0004(18) 0.001(2)
C13 0.034(2) 0.037(2) 0.032(2) 0.0007(17) 0.0038(16) -0.0093(19)
C14 0.028(2) 0.048(3) 0.044(3) 0.009(2) 0.0019(16) -0.0045(18)
C15 0.035(2) 0.046(2) 0.066(4) 0.0040(19) 0.011(2) 0.0017(16)
C16 0.044(2) 0.056(2) 0.078(3) 0.004(2) 0.017(2) 0.0067(19)
C17 0.0282(19) 0.068(4) 0.080(4) 0.004(3) 0.0116(18) -0.003(2)
C18 0.051(4) 0.071(4) 0.073(3) -0.020(4) 0.005(3) -0.020(3)
C21 0.028(3) 0.061(5) 0.059(4) -0.005(3) -0.009(2) 0.008(3)
O3 0.036(2) 0.078(3) 0.061(5) 0.015(3) 0.0032(18) -0.0112(19)
O4 0.045(2) 0.060(3) 0.043(4) 0.0140(19) 0.0015(18) -0.001(2)
N2 0.034(3) 0.041(3) 0.041(3) -0.0022(18) -0.0015(19) -0.0014(17)
N3 0.030(2) 0.054(2) 0.053(3) 0.001(2) 0.0015(15) -0.0073(17)
C10' 0.021(3) 0.032(4) 0.040(4) 0.003(3) 0.001(2) 0.004(2)
C11' 0.036(4) 0.035(4) 0.043(4) 0.006(3) 0.004(3) 0.004(2)
C12' 0.037(4) 0.045(4) 0.028(4) 0.003(3) 0.003(2) 0.000(3)
C13' 0.023(3) 0.049(4) 0.034(3) 0.004(3) -0.002(2) 0.012(3)
C14' 0.033(3) 0.051(4) 0.038(4) 0.000(3) 0.003(2) 0.008(3)
C15' 0.040(3) 0.054(4) 0.057(4) 0.003(3) 0.007(3) 0.007(3)
C16' 0.039(3) 0.068(5) 0.081(5) -0.005(4) 0.016(3) 0.015(3)
C17' 0.034(3) 0.073(5) 0.075(4) 0.001(4) 0.008(3) 0.005(3)
C18' 0.044(5) 0.056(4) 0.070(7) -0.008(4) -0.009(4) -0.012(3)
C21' 0.045(5) 0.064(7) 0.052(5) 0.016(4) -0.017(4) -0.006(5)
O3' 0.026(3) 0.068(5) 0.054(6) 0.003(3) 0.007(3) -0.002(3)
O4' 0.045(4) 0.052(5) 0.050(8) 0.019(5) -0.005(4) -0.003(3)
N2' 0.022(3) 0.047(4) 0.045(4) 0.007(3) -0.007(3) 0.002(2)
N3' 0.030(3) 0.062(4) 0.057(4) 0.001(3) 0.006(2) 0.004(3)

loop_
_atom_type_symbol
_atom_type_description
_atom_type_scat_dispersion_real
_atom_type_scat_dispersion_imag
_atom_type_scat_source
C C 0.0033 0.0016 'International Tables Vol C Tables 4.2.6.8 and 6.1.1.4'
H H 0.0000 0.0000 'International Tables Vol C Tables 4.2.6.8 and 6.1.1.4'
N N 0.0061 0.0033 'International Tables Vol C Tables 4.2.6.8 and 6.1.1.4'
O O 0.0106 0.0060 'International Tables Vol C Tables 4.2.6.8 and 6.1.1.4'

loop_
_geom_angle_atom_site_label_1
_geom_angle_atom_site_label_2
_geom_angle_atom_site_label_3
_geom_angle
C1 N1 C8 111.87(13)
C1 N1 C9 123.11(14)
C8 N1 C9 124.63(14)
O1 C1 N1 124.47(16)
O1 C1 C2 129.35(16)
N1 C1 C2 106.18(14)
C3 C2 C7 121.46(16)
C3 C2 C1 130.57(16)
C7 C2 C1 107.97(14)
C2 C3 C4 117.08(18)
C5 C4 C3 121.29(17)
C4 C5 C6 121.38(17)
C7 C6 C5 117.55(17)
C6 C7 C2 121.24(16)
C6 C7 C8 130.58(16)
C2 C7 C8 108.18(14)
O2 C8 N1 124.95(16)
O2 C8 C7 129.27(16)
N1 C8 C7 105.78(14)
N1 C9 C10' 108.7(3)
N1 C9 C10 112.4(3)
C11 C10 C13 104.3(3)
C11 C10 C9 114.8(5)
C13 C10 C9 119.2(6)
O3 C11 N2 124.1(4)
O3 C11 C10 127.0(4)
N2 C11 C10 108.1(3)
O4 C12 N2 124.6(4)
O4 C12 C13 127.4(4)
N2 C12 C13 107.8(3)
C14 C13 C12 115.2(4)
C14 C13 C10 115.1(3)
C12 C13 C10 104.3(2)
C15 C14 N3 108.1(3)
C15 C14 C13 130.7(3)
N3 C14 C13 121.1(3)
C14 C15 C16 107.3(3)
C17 C16 C15 107.3(3)
C16 C17 N3 109.4(3)
C11 N2 C12 113.3(3)
C11 N2 C21 122.4(3)
C12 N2 C21 124.2(4)
C17 N3 C14 107.9(3)
C17 N3 C18 125.8(4)
C14 N3 C18 125.8(4)
C11' C10' C9 109.3(8)
C11' C10' C13' 103.3(4)
C9 C10' C13' 108.2(8)
O3' C11' N2' 124.1(6)
O3' C11' C10' 127.4(6)
N2' C11' C10' 107.5(3)
O4' C12' N2' 124.9(5)
O4' C12' C13' 127.6(5)
N2' C12' C13' 107.6(3)
C14' C13' C12' 114.2(5)
C14' C13' C10' 115.0(5)
C12' C13' C10' 103.9(4)
C15' C14' N3' 108.5(4)
C15' C14' C13' 129.4(5)
N3' C14' C13' 121.7(5)
C14' C15' C16' 107.0(4)
C17' C16' C15' 107.3(4)
C16' C17' N3' 109.5(4)
C11' N2' C12' 112.9(4)
C11' N2' C21' 122.4(5)
C12' N2' C21' 123.3(6)
C17' N3' C14' 107.7(4)
C17' N3' C18' 125.5(5)
C14' N3' C18' 126.8(5)

loop_
_geom_bond_atom_site_label_1
_geom_bond_atom_site_label_2
_geom_bond_distance
O1 C1 1.207(2)
O2 C8 1.210(2)
N1 C1 1.393(2)
N1 C8 1.393(2)
N1 C9 1.460(2)
C1 C2 1.483(2)
C2 C3 1.380(2)
C2 C7 1.386(2)
C3 C4 1.394(3)
C4 C5 1.378(3)
C5 C6 1.381(3)
C6 C7 1.381(2)
C7 C8 1.488(2)
C9 C10' 1.527(8)
C9 C10 1.530(6)
C10 C11 1.512(3)
C10 C13 1.530(3)
C11 O3 1.221(4)
C11 N2 1.376(4)
C12 O4 1.207(4)
C12 N2 1.384(4)
C12 C13 1.521(4)
C13 C14 1.503(3)
C14 C15 1.367(4)
C14 N3 1.378(3)
C15 C16 1.417(4)
C16 C17 1.345(5)
C17 N3 1.371(4)
C18 N3 1.450(4)
C21 N2 1.459(4)
C10' C11' 1.514(4)
C10' C13' 1.531(4)
C11' O3' 1.219(5)
C11' N2' 1.378(4)
C12' O4' 1.207(4)
C12' N2' 1.385(4)
C12' C13' 1.523(4)
C13' C14' 1.505(4)
C14' C15' 1.368(5)
C14' N3' 1.376(4)
C15' C16' 1.417(5)
C16' C17' 1.346(6)
C17' N3' 1.372(5)
C18' N3' 1.449(5)
C21' N2' 1.461(4)

loop_
_geom_torsion_atom_site_label_1
_geom_torsion_atom_site_label_2
_geom_torsion_atom_site_label_3
_geom_torsion_atom_site_label_4
_geom_torsion
C8 N1 C1 O1 179.53(15)
C9 N1 C1 O1 6.4(2)
C8 N1 C1 C2 -0.80(17)
C9 N1 C1 C2 -173.97(13)
O1 C1 C2 C3 0.0(3)
N1 C1 C2 C3 -179.69(16)
O1 C1 C2 C7 179.83(16)
N1 C1 C2 C7 0.18(16)
C7 C2 C3 C4 -0.1(2)
C1 C2 C3 C4 179.75(16)
C2 C3 C4 C5 0.0(3)
C3 C4 C5 C6 -0.4(3)
C4 C5 C6 C7 0.8(3)
C5 C6 C7 C2 -0.8(3)
C5 C6 C7 C8 179.40(17)
C3 C2 C7 C6 0.5(2)
C1 C2 C7 C6 -179.37(15)
C3 C2 C7 C8 -179.67(15)
C1 C2 C7 C8 0.44(17)
C1 N1 C8 O2 -178.71(16)
C9 N1 C8 O2 -5.7(3)
C1 N1 C8 C7 1.06(17)
C9 N1 C8 C7 174.11(13)
C6 C7 C8 O2 -1.4(3)
C2 C7 C8 O2 178.85(17)
C6 C7 C8 N1 178.88(17)
C2 C7 C8 N1 -0.91(17)
C1 N1 C9 C10' 71.4(5)
C8 N1 C9 C10' -100.9(5)
C1 N1 C9 C10 78.9(4)
C8 N1 C9 C10 -93.4(4)
N1 C9 C10 C11 -178.2(5)
N1 C9 C10 C13 57.1(6)
C13 C10 C11 O3 175.6(16)
C9 C10 C11 O3 43.3(18)
C13 C10 C11 N2 -14.0(10)
C9 C10 C11 N2 -146.2(9)
O4 C12 C13 C14 47(2)
N2 C12 C13 C14 -137.6(9)
O4 C12 C13 C10 174(2)
N2 C12 C13 C10 -10.4(11)
C11 C10 C13 C14 141.6(7)
C9 C10 C13 C14 -88.8(8)
C11 C10 C13 C12 14.4(8)
C9 C10 C13 C12 144.0(7)
C12 C13 C14 C15 89.7(12)
C10 C13 C14 C15 -31.8(12)
C12 C13 C14 N3 -91.1(9)
C10 C13 C14 N3 147.4(9)
N3 C14 C15 C16 -0.4(10)
C13 C14 C15 C16 178.9(8)
C14 C15 C16 C17 0.2(8)
C15 C16 C17 N3 0.2(8)
O3 C11 N2 C12 178.8(17)
C10 C11 N2 C12 8.0(14)
O3 C11 N2 C21 -1(2)
C10 C11 N2 C21 -172.2(12)
O4 C12 N2 C11 177.1(19)
C13 C12 N2 C11 1.7(14)
O4 C12 N2 C21 -3(3)
C13 C12 N2 C21 -178.1(12)
C16 C17 N3 C14 -0.5(10)
C16 C17 N3 C18 171.9(11)
C15 C14 N3 C17 0.6(11)
C13 C14 N3 C17 -178.8(8)
C15 C14 N3 C18 -171.8(11)
C13 C14 N3 C18 8.8(16)
N1 C9 C10' C11' -177.9(7)
N1 C9 C10' C13' 70.3(6)
C9 C10' C11' O3' 32(3)
C13' C10' C11' O3' 147(2)
C9 C10' C11' N2' -136.7(13)
C13' C10' C11' N2' -21.7(15)
O4' C12' C13' C14' 42(3)
N2' C12' C13' C14' -137.9(15)
O4' C12' C13' C10' 168(3)
N2' C12' C13' C10' -11.8(17)
C11' C10' C13' C14' 145.3(10)
C9 C10' C13' C14' -99.0(10)
C11' C10' C13' C12' 19.7(12)
C9 C10' C13' C12' 135.5(10)
C12' C13' C14' C15' 104.6(18)
C10' C13' C14' C15' -15.4(18)
C12' C13' C14' N3' -83.6(15)
C10' C13' C14' N3' 156.4(14)
N3' C14' C15' C16' 0.7(16)
C13' C14' C15' C16' 173.3(12)
C14' C15' C16' C17' 0.0(13)
C15' C16' C17' N3' -0.7(14)
O3' C11' N2' C12' -154(3)
C10' C11' N2' C12' 15(2)
O3' C11' N2' C21' 13(3)
C10' C11' N2' C21' -178(2)
O4' C12' N2' C11' 179(3)
C13' C12' N2' C11' -2(2)
O4' C12' N2' C21' 12(4)
C13' C12' N2' C21' -168.9(19)
C16' C17' N3' C14' 1.1(17)
C16' C17' N3' C18' 178.0(17)
C15' C14' N3' C17' -1.1(18)
C13' C14' N3' C17' -174.4(12)
C15' C14' N3' C18' -177.9(17)
C13' C14' N3' C18' 9(3)
